data_7720029
loop_
_publ_author_name
'Panja, Anangamohan'
'Jagli&#x10d;i&#x107;, Zvonko'
'Aravena, Daniel'
'Jana, Narayan Ch'
'Brand&#xe3;o, Paula'

_publ_section_title
;
 Magneto-structural and theoretical insights into
 Ni<sub>2</sub>Dy<sub>2</sub> butterfly single-molecule magnets with
 diverse anionic co-ligands.
;
_journal_issue 11
_journal_name_full 'Dalton transactions (Cambridge, England : 2003)'
_journal_page_first 4495
_journal_page_last 4508
_journal_paper_doi 10.1039/d5dt02843d
_journal_volume 55
_journal_year 2026
_chemical_formula_moiety 'C70 H70 Dy2 N4 Ni2 O16'
_chemical_formula_sum 'C70 H70 Dy2 N4 Ni2 O16'
_chemical_formula_weight 1665.72
_space_group_crystal_system triclinic
_space_group_IT_number 2
_space_group_name_Hall '-P 1'
_space_group_name_H-M_alt 'P -1'
_atom_sites_solution_hydrogens geom
_atom_sites_solution_primary dual
_audit_creation_date 2025-09-03
_audit_creation_method
;
Olex2 1.5
(compiled 2024.02.16 svn.r378c4104 for OlexSys, GUI svn.r6928)
;
_audit_update_record
;
2025-11-24 deposited with the CCDC.	2026-02-12 downloaded from the CCDC.
;
_cell_angle_alpha 107.887(2)
_cell_angle_beta 106.295(2)
_cell_angle_gamma 97.049(2)
_cell_formula_units_Z 1
_cell_length_a 11.1635(3)
_cell_length_b 12.2232(3)
_cell_length_c 13.2329(4)
_cell_measurement_reflns_used 13777
_cell_measurement_temperature 100.02(10)
_cell_measurement_theta_max 77.8500
_cell_measurement_theta_min 3.7050
_cell_volume 1605.66(8)
_computing_cell_refinement 'CrysAlisPro 1.171.42.49 (Rigaku OD, 2022)'
_computing_data_collection 'CrysAlisPro 1.171.42.49 (Rigaku OD, 2022)'
_computing_data_reduction 'CrysAlisPro 1.171.42.49 (Rigaku OD, 2022)'
_computing_molecular_graphics 'Olex2 1.5 (Dolomanov et al., 2009)'
_computing_publication_material 'Olex2 1.5 (Dolomanov et al., 2009)'
_computing_structure_refinement 'SHELXL 2016/6 (Sheldrick, 2015)'
_computing_structure_solution 'olex2.solve 1.5 (Bourhis et al., 2015)'
_diffrn_ambient_temperature 100.15
_diffrn_detector_area_resol_mean 5.8140
_diffrn_detector_type 'Pilatus 200K'
_diffrn_measured_fraction_theta_full 0.999
_diffrn_measured_fraction_theta_max 0.977
_diffrn_measurement_details
;
List of Runs (angles in degrees, time in seconds):

  # Type    Start    End  Width  t~exp~   \w     \q     \k     \f   Frames
#--------------------------------------------------------------------------
  1  \w    -63.00  27.00   0.50    0.12    --  -38.50  80.00  26.00  180
  2  \w    -16.00  75.00   0.50    0.12    --   49.56 -80.00 -97.00  182
  3  \w    103.00 173.00   0.50    0.61    --  107.46  80.00  26.00  140
  4  \w     42.00 132.00   0.50    0.61    --  107.46 -80.00 -97.00  180
  5  \w    -42.00  28.00   0.50    0.12    --  -38.50  37.00   0.00  140
  6  \w   -101.00 -23.00   0.50    0.12    --  -38.50 -64.00 126.73  156
  7  \w   -108.00 -33.00   0.50    0.12    --  -38.50 -19.00-180.00  150
  8  \w    -17.00  53.00   0.50    0.12    --   49.56 -37.00-180.00  140
  9  \w     38.00 113.00   0.50    0.12    --   49.56  57.00 120.00  150
 10  \w    -17.00  53.00   0.50    0.12    --   49.56 -37.00 -60.00  140
 11  \w     28.00  99.00   0.50    0.12    --   49.56-125.00-150.00  142
 12  \w     39.00 116.00   0.50    0.61    --  107.46 -15.00 -60.00  154
 13  \w    104.00 176.00   0.50    0.61    --  107.46  30.00-120.00  144
 14  \w     45.00 113.00   0.50    0.61    --  107.46-125.00-120.00  136
 15  \w    103.00 172.00   0.50    0.61    --  107.46  45.00 -30.00  138
 16  \w    103.00 172.00   0.50    0.61    --  107.46  45.00   0.00  138
 17  \w     45.00 113.00   0.50    0.61    --  107.46-125.00 -90.00  136
 18  \w     39.00 107.00   0.50    0.61    --  107.46 -94.00  60.00  136
 19  \w     45.00 121.00   0.50    0.61    --  107.46 -61.00-120.00  152
 20  \w     45.00 113.00   0.50    0.61    --  107.46-125.00-150.00  136
 21  \w     97.00 170.00   0.50    0.61    --  107.46 125.00 -90.00  146
 22  \w     43.00 112.00   0.50    0.61    --  107.46 -45.00 -60.00  138
 23  \w     39.00 116.00   0.50    0.61    --  107.46 -15.00  30.00  154
 24  \w     39.00 107.00   0.50    0.61    --  107.46 -94.00 -60.00  136
 25  \w     39.00 107.00   0.50    0.61    --  107.46 -94.00  90.00  136
 26  \w     43.00 112.00   0.50    0.61    --  107.46 -45.00 120.00  138
 27  \w     39.00 111.00   0.50    0.61    --  107.46 -30.00-150.00  144
 28  \w     43.00 112.00   0.50    0.61    --  107.46 -45.00   0.00  138
 29  \w     39.00 107.00   0.50    0.61    --  107.46 -94.00   0.00  136
 30  \w     45.00 113.00   0.50    0.61    --  107.46-125.00 -60.00  136
 31  \w     95.00 170.00   0.50    0.61    --  107.46  61.00 -30.00  150
 32  \w     39.00 111.00   0.50    0.61    --  107.46 -30.00  30.00  144
 33  \w   -101.00 -46.00   0.50    0.12    --  -38.50 -63.00  19.72  110
 34  \w   -102.00 -20.00   0.50    0.12    --  -38.50 -71.00 -52.45  164
;
_diffrn_measurement_device 'four-circle diffractometer'
_diffrn_measurement_device_type 'SuperNova, Dual, Cu at home/near, Pilatus 200K'
_diffrn_measurement_method '\w scans'
_diffrn_radiation_type CuK\a
_diffrn_radiation_wavelength 1.54184
_diffrn_reflns_av_R_equivalents 0.0682
_diffrn_reflns_av_unetI/netI 0.0547
_diffrn_reflns_Laue_measured_fraction_full 0.999
_diffrn_reflns_Laue_measured_fraction_max 0.977
_diffrn_reflns_limit_h_max 14
_diffrn_reflns_limit_h_min -14
_diffrn_reflns_limit_k_max 15
_diffrn_reflns_limit_k_min -14
_diffrn_reflns_limit_l_max 12
_diffrn_reflns_limit_l_min -16
_diffrn_reflns_number 26141
_diffrn_reflns_point_group_measured_fraction_full 0.999
_diffrn_reflns_point_group_measured_fraction_max 0.977
_diffrn_reflns_theta_full 67.684
_diffrn_reflns_theta_max 78.177
_diffrn_reflns_theta_min 3.728
_exptl_absorpt_coefficient_mu 13.503
_exptl_absorpt_correction_T_max 1.00000
_exptl_absorpt_correction_T_min 0.45703
_exptl_absorpt_correction_type multi-scan
_exptl_absorpt_process_details
;
CrysAlisPro 1.171.42.49 (Rigaku Oxford Diffraction, 2022)
Empirical absorption correction using spherical harmonics,
implemented in SCALE3 ABSPACK scaling algorithm.
;
_exptl_crystal_colour 'light green'
_exptl_crystal_density_diffrn 1.723
_exptl_crystal_description block
_exptl_crystal_F_000 834
_exptl_crystal_size_max 0.2
_exptl_crystal_size_mid 0.2
_exptl_crystal_size_min 0.1
_refine_diff_density_max 1.572
_refine_diff_density_min -1.289
_refine_diff_density_rms 0.131
_refine_ls_extinction_method none
_refine_ls_goodness_of_fit_ref 1.046
_refine_ls_hydrogen_treatment constr
_refine_ls_matrix_type full
_refine_ls_number_parameters 431
_refine_ls_number_reflns 6736
_refine_ls_number_restraints 0
_refine_ls_restrained_S_all 1.046
_refine_ls_R_factor_all 0.0538
_refine_ls_R_factor_gt 0.0478
_refine_ls_shift/su_max 0.000
_refine_ls_shift/su_mean 0.000
_refine_ls_structure_factor_coef Fsqd
_refine_ls_weighting_details 'w=1/[\s^2^(Fo^2^)+(0.0586P)^2^+5.6055P] where P=(Fo^2^+2Fc^2^)/3'
_refine_ls_weighting_scheme calc
_refine_ls_wR_factor_gt 0.1223
_refine_ls_wR_factor_ref 0.1266
_reflns_Friedel_coverage 0.000
_reflns_number_gt 6096
_reflns_number_total 6736
_reflns_threshold_expression 'I > 2\s(I)'
_cod_data_source_file d5dt02843d2.cif
_cod_data_source_block complex-5
_cod_depositor_comments 'Adding full bibliography for 7720025--7720029.cif.'
_cod_database_code 7720029
_shelx_shelxl_version_number 2016/6
_shelx_space_group_comment
;
The symmetry employed for this shelxl refinement is uniquely defined
by the following loop, which should always be used as a source of
symmetry information in preference to the above space-group names.
They are only intended as comments.
;
_shelx_estimated_absorpt_t_max 0.345
_shelx_estimated_absorpt_t_min 0.173
_olex2_refinement_description
;
1. Fixed Uiso
 At 1.2 times of:
  All C(H) groups
 At 1.5 times of:
  All C(H,H,H) groups
2.a Aromatic/amide H refined with riding coordinates:
 C22(H22), C17(H17), C18(H18), C28(H28), C7(H7), C20(H20), C3(H3), C26(H26),
 C19(H19), C5(H5), C13(H13), C11(H11), C2(H2), C4(H4)
2.b Idealised Me refined as rotating group:
 C30(H30A,H30B,H30C), C29(H29A,H29B,H29C), C33(H33A,H33B,H33C), C35(H35A,H35B,
 H35C), C15(H15A,H15B,H15C), C34(H34A,H34B,H34C), C14(H14A,H14B,H14C)
;
_olex2_submission_special_instructions 'No special instructions were received'
_oxdiff_exptl_absorpt_empirical_details
;
Empirical correction (ABSPACK) includes:
- Absorption correction using spherical harmonics
- Frame scaling
;

loop_
_space_group_symop_operation_xyz
'x, y, z'
'-x, -y, -z'

loop_
_atom_site_label
_atom_site_type_symbol
_atom_site_fract_x
_atom_site_fract_y
_atom_site_fract_z
_atom_site_U_iso_or_equiv
_atom_site_adp_type
_atom_site_occupancy
_atom_site_site_symmetry_order
_atom_site_calc_flag
_atom_site_refinement_flags_posn
_atom_site_refinement_flags_adp
_atom_site_refinement_flags_occupancy
_atom_site_disorder_assembly
_atom_site_disorder_group
Dy1 Dy 0.31775(3) 0.00752(2) 0.29062(3) 0.02369(10) Uani 1 1 d . . . . .
Ni1 Ni 0.49854(7) 0.13077(7) 0.57204(7) 0.02198(18) Uani 1 1 d . . . . .
O1 O 0.5250(3) 0.0400(3) 0.4187(3) 0.0217(7) Uani 1 1 d . . . . .
O2 O 0.1973(3) 0.0965(3) 0.1996(3) 0.0271(8) Uani 1 1 d . . . . .
O4 O 0.3210(3) 0.1259(3) 0.4643(3) 0.0233(7) Uani 1 1 d . . . . .
O5 O 0.6834(3) 0.1464(3) 0.6505(3) 0.0240(7) Uani 1 1 d . . . . .
O7 O 0.4607(3) 0.1892(3) 0.7185(3) 0.0255(7) Uani 1 1 d . . . . .
O6 O 0.9004(3) 0.1199(3) 0.7517(3) 0.0277(8) Uani 1 1 d . . . . .
O8 O 0.5923(3) 0.1099(3) 0.8236(3) 0.0268(7) Uani 1 1 d . . . . .
O3 O -0.0210(3) 0.1375(4) 0.1038(4) 0.0350(9) Uani 1 1 d . . . . .
N2 N 0.5352(4) 0.2968(4) 0.5747(4) 0.0236(8) Uani 1 1 d . . . . .
N1 N 0.4676(4) 0.1651(4) 0.2822(4) 0.0239(8) Uani 1 1 d . . . . .
C23 C 0.7680(5) 0.3387(4) 0.6518(4) 0.0252(10) Uani 1 1 d . . . . .
C22 C 0.6471(5) 0.3678(4) 0.6087(4) 0.0250(10) Uani 1 1 d . . . . .
H22 H 0.649382 0.444288 0.604731 0.030 Uiso 1 1 calc R U . . .
C25 C 0.9029(5) 0.2221(4) 0.7284(4) 0.0252(10) Uani 1 1 d . . . . .
C17 C 0.1882(5) 0.2643(4) 0.4576(5) 0.0265(10) Uani 1 1 d . . . . .
H17 H 0.113832 0.201859 0.417226 0.032 Uiso 1 1 calc R U . . .
C24 C 0.7795(4) 0.2346(4) 0.6733(4) 0.0225(9) Uani 1 1 d . . . . .
C16 C 0.3086(5) 0.2391(4) 0.4875(4) 0.0234(10) Uani 1 1 d . . . . .
C18 C 0.1766(5) 0.3808(5) 0.4866(5) 0.0311(11) Uani 1 1 d . . . . .
H18 H 0.094143 0.397717 0.467642 0.037 Uiso 1 1 calc R U . . .
C27 C 1.0014(5) 0.4096(5) 0.7268(5) 0.0289(11) Uani 1 1 d . . . . .
C6 C 0.5970(5) 0.1556(4) 0.3219(4) 0.0252(10) Uani 1 1 d . . . . .
C28 C 0.8815(5) 0.4249(5) 0.6793(4) 0.0272(10) Uani 1 1 d . . . . .
H28 H 0.874080 0.495436 0.664295 0.033 Uiso 1 1 calc R U . . .
C9 C 0.2028(5) 0.1900(5) 0.1750(4) 0.0269(10) Uani 1 1 d . . . . .
C7 C 0.4423(5) 0.2513(4) 0.2473(4) 0.0257(10) Uani 1 1 d . . . . .
H7 H 0.514222 0.308037 0.255782 0.031 Uiso 1 1 calc R U . . .
C21 C 0.4184(5) 0.3320(4) 0.5436(4) 0.0240(10) Uani 1 1 d . . . . .
C20 C 0.4050(5) 0.4490(5) 0.5706(5) 0.0281(11) Uani 1 1 d . . . . .
H20 H 0.478999 0.512218 0.607891 0.034 Uiso 1 1 calc R U . . .
C3 C 0.8420(5) 0.1189(5) 0.3979(5) 0.0285(11) Uani 1 1 d . . . . .
H3 H 0.925885 0.107079 0.424583 0.034 Uiso 1 1 calc R U . . .
C1 C 0.6219(5) 0.0863(4) 0.3894(4) 0.0231(9) Uani 1 1 d . . . . .
C8 C 0.3188(5) 0.2705(5) 0.1976(4) 0.0244(10) Uani 1 1 d . . . . .
C26 C 1.0121(5) 0.3072(5) 0.7523(5) 0.0270(10) Uani 1 1 d . . . . .
H26 H 1.094372 0.295865 0.786168 0.032 Uiso 1 1 calc R U . . .
C10 C 0.0854(5) 0.2171(5) 0.1205(4) 0.0267(10) Uani 1 1 d . . . . .
C30 C 1.1207(5) 0.5021(5) 0.7552(5) 0.0331(12) Uani 1 1 d . . . . .
H30A H 1.098337 0.560285 0.720428 0.050 Uiso 1 1 calc R U . . .
H30B H 1.182927 0.464320 0.726452 0.050 Uiso 1 1 calc R U . . .
H30C H 1.158166 0.541722 0.837262 0.050 Uiso 1 1 calc R U . . .
C31 C 0.5078(5) 0.1701(4) 0.8078(4) 0.0256(10) Uani 1 1 d . . . . .
C32 C 0.4566(5) 0.2199(5) 0.9041(4) 0.0281(11) Uani 1 1 d . . . . .
C19 C 0.2848(5) 0.4727(5) 0.5432(5) 0.0313(11) Uani 1 1 d . . . . .
H19 H 0.276100 0.552137 0.563106 0.038 Uiso 1 1 calc R U . . .
C29 C 1.0229(5) 0.0947(5) 0.7994(5) 0.0320(12) Uani 1 1 d . . . . .
H29A H 1.072027 0.158848 0.871074 0.048 Uiso 1 1 calc R U . . .
H29B H 1.070785 0.087968 0.746888 0.048 Uiso 1 1 calc R U . . .
H29C H 1.008632 0.020302 0.812597 0.048 Uiso 1 1 calc R U . . .
C5 C 0.6968(5) 0.2034(5) 0.2922(5) 0.0283(11) Uani 1 1 d . . . . .
H5 H 0.680245 0.248411 0.244753 0.034 Uiso 1 1 calc R U . . .
C13 C 0.3145(5) 0.3708(5) 0.1656(5) 0.0300(11) Uani 1 1 d . . . . .
H13 H 0.392958 0.423585 0.181452 0.036 Uiso 1 1 calc R U . . .
C11 C 0.0864(5) 0.3160(5) 0.0915(5) 0.0295(11) Uani 1 1 d . . . . .
H11 H 0.007326 0.331931 0.056085 0.035 Uiso 1 1 calc R U . . .
C2 C 0.7453(5) 0.0681(4) 0.4273(4) 0.0249(10) Uani 1 1 d . . . . .
H2 H 0.762818 0.021276 0.472878 0.030 Uiso 1 1 calc R U . . .
C33 C 0.3774(6) 0.1149(6) 0.9145(6) 0.0429(14) Uani 1 1 d . . . . .
H33A H 0.309913 0.069688 0.841988 0.064 Uiso 1 1 calc R U . . .
H33B H 0.338348 0.143803 0.972395 0.064 Uiso 1 1 calc R U . . .
H33C H 0.433277 0.063960 0.935835 0.064 Uiso 1 1 calc R U . . .
C12 C 0.2029(5) 0.3949(5) 0.1132(5) 0.0316(11) Uani 1 1 d . . . . .
C35 C 0.5680(5) 0.2852(6) 1.0135(5) 0.0367(13) Uani 1 1 d . . . . .
H35A H 0.621177 0.230717 1.030442 0.055 Uiso 1 1 calc R U . . .
H35B H 0.534719 0.316230 1.075064 0.055 Uiso 1 1 calc R U . . .
H35C H 0.619806 0.350671 1.005396 0.055 Uiso 1 1 calc R U . . .
C15 C 0.1977(6) 0.4991(6) 0.0759(5) 0.0368(13) Uani 1 1 d . . . . .
H15A H 0.281572 0.554698 0.111608 0.055 Uiso 1 1 calc R U . . .
H15B H 0.132758 0.538539 0.098000 0.055 Uiso 1 1 calc R U . . .
H15C H 0.175218 0.472145 -0.006280 0.055 Uiso 1 1 calc R U . . .
C4 C 0.8196(5) 0.1860(5) 0.3310(5) 0.0298(11) Uani 1 1 d . . . . .
H4 H 0.887095 0.220025 0.311695 0.036 Uiso 1 1 calc R U . . .
C34 C 0.3727(7) 0.3042(6) 0.8780(6) 0.0449(15) Uani 1 1 d . . . . .
H34A H 0.425998 0.374842 0.879202 0.067 Uiso 1 1 calc R U . . .
H34B H 0.330887 0.326950 0.934779 0.067 Uiso 1 1 calc R U . . .
H34C H 0.307280 0.264795 0.803148 0.067 Uiso 1 1 calc R U . . .
C14 C -0.1410(5) 0.1526(6) 0.0415(6) 0.0410(14) Uani 1 1 d . . . . .
H14A H -0.140046 0.150103 -0.033012 0.061 Uiso 1 1 calc R U . . .
H14B H -0.155031 0.228985 0.082180 0.061 Uiso 1 1 calc R U . . .
H14C H -0.210312 0.089056 0.032561 0.061 Uiso 1 1 calc R U . . .

loop_
_atom_site_aniso_label
_atom_site_aniso_U_11
_atom_site_aniso_U_22
_atom_site_aniso_U_33
_atom_site_aniso_U_23
_atom_site_aniso_U_13
_atom_site_aniso_U_12
Dy1 0.01532(14) 0.02311(15) 0.03173(16) 0.00845(11) 0.00762(11) 0.00552(10)
Ni1 0.0142(4) 0.0214(4) 0.0292(4) 0.0073(3) 0.0075(3) 0.0046(3)
O1 0.0152(15) 0.0240(16) 0.0262(16) 0.0078(13) 0.0092(13) 0.0036(12)
O2 0.0189(16) 0.0240(17) 0.0358(19) 0.0132(15) 0.0028(14) 0.0046(13)
O4 0.0140(15) 0.0225(16) 0.0320(18) 0.0067(14) 0.0078(13) 0.0069(12)
O5 0.0182(16) 0.0212(16) 0.0329(18) 0.0107(14) 0.0080(14) 0.0041(13)
O7 0.0192(16) 0.0284(18) 0.0291(18) 0.0088(15) 0.0095(14) 0.0073(14)
O6 0.0167(16) 0.0243(17) 0.039(2) 0.0105(15) 0.0056(14) 0.0064(13)
O8 0.0220(17) 0.0284(18) 0.0299(18) 0.0057(15) 0.0107(14) 0.0127(14)
O3 0.0175(17) 0.035(2) 0.049(2) 0.0180(18) 0.0035(16) 0.0050(15)
N2 0.0152(18) 0.025(2) 0.030(2) 0.0089(17) 0.0076(16) 0.0048(15)
N1 0.0175(19) 0.026(2) 0.028(2) 0.0073(17) 0.0099(16) 0.0056(16)
C23 0.023(2) 0.023(2) 0.030(2) 0.009(2) 0.011(2) 0.0054(19)
C22 0.019(2) 0.023(2) 0.030(2) 0.008(2) 0.0059(19) 0.0030(18)
C25 0.019(2) 0.026(2) 0.028(2) 0.007(2) 0.0074(19) 0.0056(19)
C17 0.021(2) 0.024(2) 0.036(3) 0.009(2) 0.012(2) 0.0079(19)
C24 0.016(2) 0.023(2) 0.027(2) 0.0033(19) 0.0106(18) 0.0028(17)
C16 0.022(2) 0.023(2) 0.029(2) 0.0091(19) 0.0120(19) 0.0081(18)
C18 0.024(2) 0.031(3) 0.043(3) 0.018(2) 0.012(2) 0.011(2)
C27 0.020(2) 0.029(3) 0.031(3) 0.005(2) 0.007(2) 0.001(2)
C6 0.019(2) 0.023(2) 0.034(3) 0.008(2) 0.012(2) 0.0054(18)
C28 0.018(2) 0.025(2) 0.033(3) 0.006(2) 0.0063(19) -0.0010(19)
C9 0.020(2) 0.031(3) 0.029(2) 0.008(2) 0.0089(19) 0.008(2)
C7 0.020(2) 0.025(2) 0.032(3) 0.009(2) 0.010(2) 0.0065(19)
C21 0.020(2) 0.027(2) 0.026(2) 0.008(2) 0.0097(19) 0.0076(19)
C20 0.023(2) 0.023(2) 0.037(3) 0.010(2) 0.010(2) 0.0049(19)
C3 0.018(2) 0.029(3) 0.041(3) 0.011(2) 0.013(2) 0.0068(19)
C1 0.020(2) 0.022(2) 0.027(2) 0.0056(19) 0.0115(19) 0.0038(18)
C8 0.023(2) 0.029(2) 0.026(2) 0.011(2) 0.0107(19) 0.0098(19)
C26 0.015(2) 0.028(2) 0.035(3) 0.010(2) 0.0076(19) 0.0033(19)
C10 0.020(2) 0.030(3) 0.027(2) 0.006(2) 0.0070(19) 0.0070(19)
C30 0.021(2) 0.034(3) 0.041(3) 0.013(2) 0.008(2) -0.002(2)
C31 0.016(2) 0.024(2) 0.030(3) 0.005(2) 0.0047(19) -0.0001(18)
C32 0.019(2) 0.037(3) 0.026(2) 0.006(2) 0.0087(19) 0.010(2)
C19 0.029(3) 0.030(3) 0.037(3) 0.011(2) 0.014(2) 0.011(2)
C29 0.020(2) 0.033(3) 0.040(3) 0.013(2) 0.006(2) 0.008(2)
C5 0.024(2) 0.026(2) 0.037(3) 0.011(2) 0.014(2) 0.005(2)
C13 0.026(3) 0.033(3) 0.032(3) 0.011(2) 0.013(2) 0.008(2)
C11 0.027(3) 0.032(3) 0.033(3) 0.012(2) 0.012(2) 0.013(2)
C2 0.020(2) 0.024(2) 0.029(2) 0.007(2) 0.0088(19) 0.0056(18)
C33 0.042(3) 0.038(3) 0.046(3) 0.006(3) 0.024(3) 0.004(3)
C12 0.030(3) 0.033(3) 0.034(3) 0.010(2) 0.014(2) 0.010(2)
C35 0.024(3) 0.051(3) 0.029(3) 0.006(2) 0.010(2) 0.007(2)
C15 0.035(3) 0.042(3) 0.042(3) 0.020(3) 0.016(2) 0.016(3)
C4 0.019(2) 0.035(3) 0.036(3) 0.011(2) 0.014(2) 0.003(2)
C34 0.044(4) 0.057(4) 0.039(3) 0.015(3) 0.016(3) 0.030(3)
C14 0.021(3) 0.047(3) 0.049(4) 0.017(3) 0.002(2) 0.009(2)

loop_
_atom_type_symbol
_atom_type_description
_atom_type_scat_dispersion_real
_atom_type_scat_dispersion_imag
_atom_type_scat_source
C C 0.0181 0.0091 'International Tables Vol C Tables 4.2.6.8 and 6.1.1.4'
H H 0.0000 0.0000 'International Tables Vol C Tables 4.2.6.8 and 6.1.1.4'
Dy Dy -9.8046 9.8477 'International Tables Vol C Tables 4.2.6.8 and 6.1.1.4'
N N 0.0311 0.0180 'International Tables Vol C Tables 4.2.6.8 and 6.1.1.4'
Ni Ni -3.0029 0.5091 'International Tables Vol C Tables 4.2.6.8 and 6.1.1.4'
O O 0.0492 0.0322 'International Tables Vol C Tables 4.2.6.8 and 6.1.1.4'

loop_
_geom_angle_atom_site_label_1
_geom_angle_atom_site_label_2
_geom_angle_atom_site_label_3
_geom_angle
_geom_angle_site_symmetry_1
_geom_angle_site_symmetry_3
_geom_angle_publ_flag
O1 Dy1 Ni1 39.41(8) . 2_656 ?
O1 Dy1 O6 135.22(12) . 2_656 ?
O1 Dy1 N1 68.52(13) . . ?
O2 Dy1 Ni1 179.50(10) . 2_656 ?
O2 Dy1 O1 140.94(12) . . ?
O2 Dy1 O4 94.17(13) . . ?
O2 Dy1 O5 144.07(13) . 2_656 ?
O2 Dy1 O6 80.57(12) . 2_656 ?
O2 Dy1 O8 110.31(14) . 2_656 ?
O2 Dy1 N1 75.26(14) . . ?
O4 Dy1 Ni1 86.29(8) . 2_656 ?
O4 Dy1 O1 72.81(11) . . ?
O4 Dy1 O6 92.61(12) . 2_656 ?
O4 Dy1 N1 91.02(13) . . ?
O5 Dy1 Ni1 35.70(9) 2_656 2_656 ?
O5 Dy1 O1 73.95(12) 2_656 . ?
O5 Dy1 O4 89.35(13) 2_656 . ?
O5 Dy1 O6 63.55(12) 2_656 2_656 ?
O5 Dy1 O8 78.93(13) 2_656 2_656 ?
O5 Dy1 N1 140.50(13) 2_656 . ?
O6 Dy1 Ni1 99.23(8) 2_656 2_656 ?
O8 Dy1 Ni1 69.29(9) 2_656 2_656 ?
O8 Dy1 O1 79.44(12) 2_656 . ?
O8 Dy1 O4 151.94(12) 2_656 . ?
O8 Dy1 O6 104.44(12) 2_656 2_656 ?
O8 Dy1 N1 82.53(14) 2_656 . ?
N1 Dy1 Ni1 104.93(10) . 2_656 ?
N1 Dy1 O6 155.75(13) . 2_656 ?
O1 Ni1 Dy1 92.31(9) . 2_656 ?
O1 Ni1 Dy1 44.92(9) 2_656 2_656 ?
O1 Ni1 O1 82.17(14) . 2_656 ?
O4 Ni1 Dy1 147.90(10) . 2_656 ?
O4 Ni1 O1 82.48(13) . . ?
O4 Ni1 O1 103.01(13) . 2_656 ?
O5 Ni1 Dy1 41.27(10) . 2_656 ?
O5 Ni1 O1 88.29(14) . . ?
O5 Ni1 O1 84.77(13) . 2_656 ?
O5 Ni1 O4 166.92(15) . . ?
O5 Ni1 O7 93.31(14) . . ?
O5 Ni1 N2 90.62(15) . . ?
O7 Ni1 Dy1 82.43(10) . 2_656 ?
O7 Ni1 O1 169.92(14) . . ?
O7 Ni1 O1 88.07(14) . 2_656 ?
O7 Ni1 O4 97.40(14) . . ?
N2 Ni1 Dy1 130.15(12) . 2_656 ?
N2 Ni1 O1 174.99(15) . 2_656 ?
N2 Ni1 O1 99.68(16) . . ?
N2 Ni1 O4 81.88(15) . . ?
N2 Ni1 O7 90.26(16) . . ?
Ni1 O1 Dy1 95.67(12) 2_656 . ?
Ni1 O1 Dy1 100.34(13) . . ?
Ni1 O1 Ni1 97.83(14) . 2_656 ?
C1 O1 Dy1 114.8(3) . . ?
C1 O1 Ni1 120.7(3) . . ?
C1 O1 Ni1 122.6(3) . 2_656 ?
C9 O2 Dy1 141.2(3) . . ?
Ni1 O4 Dy1 103.55(13) . . ?
C16 O4 Dy1 123.0(3) . . ?
C16 O4 Ni1 106.9(3) . . ?
Ni1 O5 Dy1 103.02(14) . 2_656 ?
C24 O5 Dy1 129.2(3) . 2_656 ?
C24 O5 Ni1 127.3(3) . . ?
C31 O7 Ni1 128.2(3) . . ?
C25 O6 Dy1 117.3(3) . 2_656 ?
C25 O6 C29 117.1(4) . . ?
C29 O6 Dy1 125.6(3) . 2_656 ?
C31 O8 Dy1 134.3(3) . 2_656 ?
C10 O3 C14 116.6(4) . . ?
C22 N2 Ni1 127.2(3) . . ?
C22 N2 C21 123.3(4) . . ?
C21 N2 Ni1 109.3(3) . . ?
C6 N1 Dy1 111.9(3) . . ?
C7 N1 Dy1 128.3(3) . . ?
C7 N1 C6 119.7(4) . . ?
C24 C23 C22 124.1(5) . . ?
C24 C23 C28 118.7(5) . . ?
C28 C23 C22 117.2(5) . . ?
N2 C22 C23 124.8(5) . . ?
N2 C22 H22 117.6 . . ?
C23 C22 H22 117.6 . . ?
O6 C25 C24 113.3(4) . . ?
O6 C25 C26 126.0(4) . . ?
C26 C25 C24 120.7(5) . . ?
C16 C17 H17 120.0 . . ?
C18 C17 H17 120.0 . . ?
C18 C17 C16 120.1(5) . . ?
O5 C24 C23 125.4(4) . . ?
O5 C24 C25 115.6(4) . . ?
C23 C24 C25 118.9(4) . . ?
O4 C16 C17 120.8(4) . . ?
O4 C16 C21 119.7(4) . . ?
C17 C16 C21 119.6(5) . . ?
C17 C18 H18 119.8 . . ?
C19 C18 C17 120.4(5) . . ?
C19 C18 H18 119.8 . . ?
C28 C27 C26 118.8(5) . . ?
C28 C27 C30 121.3(5) . . ?
C26 C27 C30 119.8(5) . . ?
C1 C6 N1 116.4(4) . . ?
C5 C6 N1 124.6(5) . . ?
C5 C6 C1 118.9(5) . . ?
C23 C28 H28 118.9 . . ?
C27 C28 C23 122.2(5) . . ?
C27 C28 H28 118.9 . . ?
O2 C9 C8 124.2(5) . . ?
O2 C9 C10 119.0(5) . . ?
C8 C9 C10 116.8(5) . . ?
N1 C7 H7 116.2 . . ?
N1 C7 C8 127.6(5) . . ?
C8 C7 H7 116.2 . . ?
C16 C21 N2 115.0(4) . . ?
C20 C21 N2 125.3(5) . . ?
C20 C21 C16 119.6(4) . . ?
C21 C20 H20 119.9 . . ?
C19 C20 C21 120.2(5) . . ?
C19 C20 H20 119.9 . . ?
C2 C3 H3 119.1 . . ?
C4 C3 H3 119.1 . . ?
C4 C3 C2 121.8(5) . . ?
O1 C1 C6 119.0(4) . . ?
O1 C1 C2 121.1(4) . . ?
C2 C1 C6 119.9(5) . . ?
C9 C8 C7 122.4(5) . . ?
C13 C8 C9 119.8(5) . . ?
C13 C8 C7 117.8(5) . . ?
C25 C26 C27 120.5(5) . . ?
C25 C26 H26 119.8 . . ?
C27 C26 H26 119.8 . . ?
O3 C10 C9 113.3(5) . . ?
O3 C10 C11 125.6(5) . . ?
C11 C10 C9 121.1(5) . . ?
C27 C30 H30A 109.5 . . ?
C27 C30 H30B 109.5 . . ?
C27 C30 H30C 109.5 . . ?
H30A C30 H30B 109.5 . . ?
H30A C30 H30C 109.5 . . ?
H30B C30 H30C 109.5 . . ?
O7 C31 O8 125.3(5) . . ?
O7 C31 C32 117.3(4) . . ?
O8 C31 C32 117.4(5) . . ?
C31 C32 C33 107.1(4) . . ?
C35 C32 C31 109.8(4) . . ?
C35 C32 C33 109.9(5) . . ?
C35 C32 C34 109.7(5) . . ?
C34 C32 C31 110.1(5) . . ?
C34 C32 C33 110.2(5) . . ?
C18 C19 H19 119.9 . . ?
C20 C19 C18 120.2(5) . . ?
C20 C19 H19 119.9 . . ?
O6 C29 H29A 109.5 . . ?
O6 C29 H29B 109.5 . . ?
O6 C29 H29C 109.5 . . ?
H29A C29 H29B 109.5 . . ?
H29A C29 H29C 109.5 . . ?
H29B C29 H29C 109.5 . . ?
C6 C5 H5 119.5 . . ?
C4 C5 C6 121.0(5) . . ?
C4 C5 H5 119.5 . . ?
C8 C13 H13 118.6 . . ?
C12 C13 C8 122.9(5) . . ?
C12 C13 H13 118.6 . . ?
C10 C11 H11 119.2 . . ?
C10 C11 C12 121.5(5) . . ?
C12 C11 H11 119.2 . . ?
C3 C2 C1 119.4(5) . . ?
C3 C2 H2 120.3 . . ?
C1 C2 H2 120.3 . . ?
C32 C33 H33A 109.5 . . ?
C32 C33 H33B 109.5 . . ?
C32 C33 H33C 109.5 . . ?
H33A C33 H33B 109.5 . . ?
H33A C33 H33C 109.5 . . ?
H33B C33 H33C 109.5 . . ?
C13 C12 C11 117.9(5) . . ?
C13 C12 C15 123.2(5) . . ?
C11 C12 C15 118.9(5) . . ?
C32 C35 H35A 109.5 . . ?
C32 C35 H35B 109.5 . . ?
C32 C35 H35C 109.5 . . ?
H35A C35 H35B 109.5 . . ?
H35A C35 H35C 109.5 . . ?
H35B C35 H35C 109.5 . . ?
C12 C15 H15A 109.5 . . ?
C12 C15 H15B 109.5 . . ?
C12 C15 H15C 109.5 . . ?
H15A C15 H15B 109.5 . . ?
H15A C15 H15C 109.5 . . ?
H15B C15 H15C 109.5 . . ?
C3 C4 C5 119.0(5) . . ?
C3 C4 H4 120.5 . . ?
C5 C4 H4 120.5 . . ?
C32 C34 H34A 109.5 . . ?
C32 C34 H34B 109.5 . . ?
C32 C34 H34C 109.5 . . ?
H34A C34 H34B 109.5 . . ?
H34A C34 H34C 109.5 . . ?
H34B C34 H34C 109.5 . . ?
O3 C14 H14A 109.5 . . ?
O3 C14 H14B 109.5 . . ?
O3 C14 H14C 109.5 . . ?
H14A C14 H14B 109.5 . . ?
H14A C14 H14C 109.5 . . ?
H14B C14 H14C 109.5 . . ?

loop_
_geom_bond_atom_site_label_1
_geom_bond_atom_site_label_2
_geom_bond_distance
_geom_bond_site_symmetry_2
_geom_bond_publ_flag
Dy1 Ni1 3.3184(8) 2_656 ?
Dy1 O1 2.355(3) . ?
Dy1 O2 2.167(3) . ?
Dy1 O4 2.296(3) . ?
Dy1 O5 2.247(3) 2_656 ?
Dy1 O6 2.538(3) 2_656 ?
Dy1 O8 2.286(3) 2_656 ?
Dy1 N1 2.443(4) . ?
Ni1 O1 2.114(3) . ?
Ni1 O1 2.117(3) 2_656 ?
Ni1 O4 2.073(3) . ?
Ni1 O5 1.988(3) . ?
Ni1 O7 2.031(4) . ?
Ni1 N2 2.008(4) . ?
O1 C1 1.364(6) . ?
O2 C9 1.281(7) . ?
O4 C16 1.355(6) . ?
O5 C24 1.319(6) . ?
O7 C31 1.256(6) . ?
O6 C25 1.374(6) . ?
O6 C29 1.449(6) . ?
O8 C31 1.276(6) . ?
O3 C10 1.357(6) . ?
O3 C14 1.430(6) . ?
N2 C22 1.302(6) . ?
N2 C21 1.414(6) . ?
N1 C6 1.425(6) . ?
N1 C7 1.305(7) . ?
C23 C22 1.443(7) . ?
C23 C24 1.399(7) . ?
C23 C28 1.424(7) . ?
C22 H22 0.9500 . ?
C25 C24 1.417(7) . ?
C25 C26 1.392(7) . ?
C17 H17 0.9500 . ?
C17 C16 1.392(7) . ?
C17 C18 1.389(7) . ?
C16 C21 1.405(7) . ?
C18 H18 0.9500 . ?
C18 C19 1.386(8) . ?
C27 C28 1.372(7) . ?
C27 C26 1.403(8) . ?
C27 C30 1.511(7) . ?
C6 C1 1.405(7) . ?
C6 C5 1.402(7) . ?
C28 H28 0.9500 . ?
C9 C8 1.422(7) . ?
C9 C10 1.439(7) . ?
C7 H7 0.9500 . ?
C7 C8 1.433(7) . ?
C21 C20 1.401(7) . ?
C20 H20 0.9500 . ?
C20 C19 1.380(7) . ?
C3 H3 0.9500 . ?
C3 C2 1.386(7) . ?
C3 C4 1.374(8) . ?
C1 C2 1.399(7) . ?
C8 C13 1.417(8) . ?
C26 H26 0.9500 . ?
C10 C11 1.377(8) . ?
C30 H30A 0.9800 . ?
C30 H30B 0.9800 . ?
C30 H30C 0.9800 . ?
C31 C32 1.530(7) . ?
C32 C33 1.532(9) . ?
C32 C35 1.521(7) . ?
C32 C34 1.527(8) . ?
C19 H19 0.9500 . ?
C29 H29A 0.9800 . ?
C29 H29B 0.9800 . ?
C29 H29C 0.9800 . ?
C5 H5 0.9500 . ?
C5 C4 1.390(7) . ?
C13 H13 0.9500 . ?
C13 C12 1.360(8) . ?
C11 H11 0.9500 . ?
C11 C12 1.419(8) . ?
C2 H2 0.9500 . ?
C33 H33A 0.9800 . ?
C33 H33B 0.9800 . ?
C33 H33C 0.9800 . ?
C12 C15 1.503(8) . ?
C35 H35A 0.9800 . ?
C35 H35B 0.9800 . ?
C35 H35C 0.9800 . ?
C15 H15A 0.9800 . ?
C15 H15B 0.9800 . ?
C15 H15C 0.9800 . ?
C4 H4 0.9500 . ?
C34 H34A 0.9800 . ?
C34 H34B 0.9800 . ?
C34 H34C 0.9800 . ?
C14 H14A 0.9800 . ?
C14 H14B 0.9800 . ?
C14 H14C 0.9800 . ?

loop_
_geom_torsion_atom_site_label_1
_geom_torsion_atom_site_label_2
_geom_torsion_atom_site_label_3
_geom_torsion_atom_site_label_4
_geom_torsion
_geom_torsion_site_symmetry_1
_geom_torsion_site_symmetry_2
_geom_torsion_site_symmetry_3
_geom_torsion_site_symmetry_4
_geom_torsion_publ_flag
Dy1 O1 C1 C6 27.1(5) . . . . ?
Dy1 O1 C1 C2 -154.3(4) . . . . ?
Dy1 O2 C9 C8 8.5(9) . . . . ?
Dy1 O2 C9 C10 -171.8(4) . . . . ?
Dy1 O4 C16 C17 81.6(5) . . . . ?
Dy1 O4 C16 C21 -99.2(5) . . . . ?
Dy1 O5 C24 C23 -166.7(4) 2_656 . . . ?
Dy1 O5 C24 C25 10.6(6) 2_656 . . . ?
Dy1 O6 C25 C24 -5.6(5) 2_656 . . . ?
Dy1 O6 C25 C26 175.5(4) 2_656 . . . ?
Dy1 O8 C31 O7 -8.7(8) 2_656 . . . ?
Dy1 O8 C31 C32 169.3(3) 2_656 . . . ?
Dy1 N1 C6 C1 -19.1(5) . . . . ?
Dy1 N1 C6 C5 156.4(4) . . . . ?
Dy1 N1 C7 C8 -4.7(8) . . . . ?
Ni1 O1 C1 C6 142.2(4) 2_656 . . . ?
Ni1 O1 C1 C6 -93.2(5) . . . . ?
Ni1 O1 C1 C2 85.4(5) . . . . ?
Ni1 O1 C1 C2 -39.2(6) 2_656 . . . ?
Ni1 O4 C16 C17 -159.1(4) . . . . ?
Ni1 O4 C16 C21 20.1(5) . . . . ?
Ni1 O5 C24 C23 4.0(7) . . . . ?
Ni1 O5 C24 C25 -178.7(3) . . . . ?
Ni1 O7 C31 O8 1.1(7) . . . . ?
Ni1 O7 C31 C32 -176.8(3) . . . . ?
Ni1 N2 C22 C23 -0.2(8) . . . . ?
Ni1 N2 C21 C16 -18.1(5) . . . . ?
Ni1 N2 C21 C20 157.7(4) . . . . ?
O1 C1 C2 C3 -178.5(4) . . . . ?
O2 C9 C8 C7 2.4(8) . . . . ?
O2 C9 C8 C13 179.2(5) . . . . ?
O2 C9 C10 O3 1.4(7) . . . . ?
O2 C9 C10 C11 -179.5(5) . . . . ?
O4 C16 C21 N2 -2.0(7) . . . . ?
O4 C16 C21 C20 -178.0(5) . . . . ?
O7 C31 C32 C33 109.4(5) . . . . ?
O7 C31 C32 C35 -131.3(5) . . . . ?
O7 C31 C32 C34 -10.4(7) . . . . ?
O6 C25 C24 O5 -1.8(6) . . . . ?
O6 C25 C24 C23 175.7(4) . . . . ?
O6 C25 C26 C27 -178.3(5) . . . . ?
O8 C31 C32 C33 -68.7(6) . . . . ?
O8 C31 C32 C35 50.6(6) . . . . ?
O8 C31 C32 C34 171.5(5) . . . . ?
O3 C10 C11 C12 179.5(5) . . . . ?
N2 C21 C20 C19 -175.0(5) . . . . ?
N1 C6 C1 O1 -4.4(7) . . . . ?
N1 C6 C1 C2 177.0(4) . . . . ?
N1 C6 C5 C4 -177.3(5) . . . . ?
N1 C7 C8 C9 -3.0(8) . . . . ?
N1 C7 C8 C13 -179.9(5) . . . . ?
C22 N2 C21 C16 167.3(5) . . . . ?
C22 N2 C21 C20 -16.9(8) . . . . ?
C22 C23 C24 O5 4.8(8) . . . . ?
C22 C23 C24 C25 -172.4(5) . . . . ?
C22 C23 C28 C27 176.3(5) . . . . ?
C17 C16 C21 N2 177.2(5) . . . . ?
C17 C16 C21 C20 1.2(8) . . . . ?
C17 C18 C19 C20 0.3(9) . . . . ?
C24 C23 C22 N2 -6.8(8) . . . . ?
C24 C23 C28 C27 -0.4(8) . . . . ?
C24 C25 C26 C27 2.8(8) . . . . ?
C16 C17 C18 C19 1.5(9) . . . . ?
C16 C21 C20 C19 0.6(8) . . . . ?
C18 C17 C16 O4 177.0(5) . . . . ?
C18 C17 C16 C21 -2.2(8) . . . . ?
C6 N1 C7 C8 175.3(5) . . . . ?
C6 C1 C2 C3 0.1(7) . . . . ?
C6 C5 C4 C3 1.2(8) . . . . ?
C28 C23 C22 N2 176.6(5) . . . . ?
C28 C23 C24 O5 -178.7(5) . . . . ?
C28 C23 C24 C25 4.1(7) . . . . ?
C28 C27 C26 C25 0.9(8) . . . . ?
C9 C8 C13 C12 0.0(8) . . . . ?
C9 C10 C11 C12 0.5(8) . . . . ?
C7 N1 C6 C1 160.8(5) . . . . ?
C7 N1 C6 C5 -23.6(8) . . . . ?
C7 C8 C13 C12 177.0(5) . . . . ?
C21 N2 C22 C23 173.4(5) . . . . ?
C21 C20 C19 C18 -1.4(9) . . . . ?
C1 C6 C5 C4 -1.9(8) . . . . ?
C8 C9 C10 O3 -178.8(5) . . . . ?
C8 C9 C10 C11 0.3(8) . . . . ?
C8 C13 C12 C11 0.8(8) . . . . ?
C8 C13 C12 C15 -178.1(5) . . . . ?
C26 C25 C24 O5 177.2(5) . . . . ?
C26 C25 C24 C23 -5.3(7) . . . . ?
C26 C27 C28 C23 -2.1(8) . . . . ?
C10 C9 C8 C7 -177.4(5) . . . . ?
C10 C9 C8 C13 -0.6(7) . . . . ?
C10 C11 C12 C13 -1.0(8) . . . . ?
C10 C11 C12 C15 177.9(5) . . . . ?
C30 C27 C28 C23 179.9(5) . . . . ?
C30 C27 C26 C25 178.9(5) . . . . ?
C29 O6 C25 C24 175.0(4) . . . . ?
C29 O6 C25 C26 -3.9(8) . . . . ?
C5 C6 C1 O1 179.8(4) . . . . ?
C5 C6 C1 C2 1.2(7) . . . . ?
C2 C3 C4 C5 0.1(8) . . . . ?
C4 C3 C2 C1 -0.7(8) . . . . ?
C14 O3 C10 C9 -174.8(5) . . . . ?
C14 O3 C10 C11 6.1(8) . . . . ?
